data_1558253
loop_
_publ_author_name
'Wang, Danfeng'
'Malmberg, Robert'
'Pernik, Indrek'
'Prasad, Shyamal K. K.'
'Roemer, Max'
'Venkatesan, Koushik'
'Schmidt, Timothy W.'
'Keaveney, Sinead T.'
'Messerle, Barbara A.'

_publ_section_title
;
 Development of tethered dual catalysts: synergy between photo- and
 transition metal catalysts for enhanced catalysis.
;
_journal_issue 24
_journal_name_full 'Chemical science'
_journal_page_first 6256
_journal_page_last 6267
_journal_paper_doi 10.1039/d0sc02703k
_journal_volume 11
_journal_year 2020
_chemical_formula_moiety 'C26 H25 B F2 N6'
_chemical_formula_sum 'C26 H25 B F2 N6'
_chemical_formula_weight 470.33
_space_group_crystal_system monoclinic
_space_group_IT_number 15
_space_group_name_Hall '-C 2yc'
_space_group_name_H-M_alt 'C 1 2/c 1'
_atom_sites_solution_hydrogens geom
_audit_creation_date 2019-07-01
_audit_creation_method
;
Olex2 1.2
(compiled 2018.05.29 svn.r3508 for OlexSys, GUI svn.r5506)
;
_audit_update_record
;
2019-09-23 deposited with the CCDC.	2020-06-03 downloaded from the CCDC.
;
_cell_angle_alpha 90
_cell_angle_beta 90.308(5)
_cell_angle_gamma 90
_cell_formula_units_Z 8
_cell_length_a 28.780(3)
_cell_length_b 10.3596(9)
_cell_length_c 15.8174(13)
_cell_measurement_reflns_used 9921
_cell_measurement_temperature 149.9
_cell_measurement_theta_max 26.073
_cell_measurement_theta_min 2.453
_cell_volume 4715.9(7)
_computing_cell_refinement 'SAINT v8.37A (Bruker, 2015)'
_computing_data_reduction 'SAINT v8.37A (Bruker, 2015)'
_computing_molecular_graphics 'Olex2 (Dolomanov et al., 2009)'
_computing_publication_material 'Olex2 (Dolomanov et al., 2009)'
_computing_structure_refinement 'ShelXL (Sheldrick, 2015)'
_computing_structure_solution 'SHELXT 2014/5 (Sheldrick, 2014)'
_diffrn_ambient_temperature 149.9
_diffrn_measured_fraction_theta_full 0.999
_diffrn_measured_fraction_theta_max 0.999
_diffrn_measurement_device_type 'Bruker APEXII'
_diffrn_measurement_method '\f and \w scans'
_diffrn_radiation_type MoK\a
_diffrn_radiation_wavelength 0.71073
_diffrn_reflns_av_R_equivalents 0.0463
_diffrn_reflns_av_unetI/netI 0.0232
_diffrn_reflns_Laue_measured_fraction_full 0.999
_diffrn_reflns_Laue_measured_fraction_max 0.999
_diffrn_reflns_limit_h_max 35
_diffrn_reflns_limit_h_min -36
_diffrn_reflns_limit_k_max 12
_diffrn_reflns_limit_k_min -12
_diffrn_reflns_limit_l_max 19
_diffrn_reflns_limit_l_min -19
_diffrn_reflns_number 58472
_diffrn_reflns_point_group_measured_fraction_full 0.999
_diffrn_reflns_point_group_measured_fraction_max 0.999
_diffrn_reflns_theta_full 25.242
_diffrn_reflns_theta_max 26.456
_diffrn_reflns_theta_min 2.452
_diffrn_standards_number 0
_exptl_absorpt_coefficient_mu 0.092
_exptl_absorpt_correction_T_max 0.7454
_exptl_absorpt_correction_T_min 0.6822
_exptl_absorpt_correction_type multi-scan
_exptl_absorpt_process_details
'SADABS-2016/2 (Bruker,2016/2) was used for absorption correction. wR2(int) was 0.0988 before and 0.0575 after correction. The Ratio of minimum to maximum transmission is 0.9152. The \l/2 correction factor is Not present.'
_exptl_crystal_colour 'yellowish orange'
_exptl_crystal_colour_modifier yellowish
_exptl_crystal_colour_primary orange
_exptl_crystal_density_diffrn 1.325
_exptl_crystal_description block
_exptl_crystal_F_000 1968
_exptl_crystal_size_max 0.256
_exptl_crystal_size_mid 0.152
_exptl_crystal_size_min 0.142
_refine_diff_density_max 0.544
_refine_diff_density_min -0.237
_refine_diff_density_rms 0.045
_refine_ls_extinction_method none
_refine_ls_goodness_of_fit_ref 1.066
_refine_ls_hydrogen_treatment constr
_refine_ls_matrix_type full
_refine_ls_number_parameters 320
_refine_ls_number_reflns 4850
_refine_ls_number_restraints 0
_refine_ls_restrained_S_all 1.066
_refine_ls_R_factor_all 0.0538
_refine_ls_R_factor_gt 0.0395
_refine_ls_shift/su_max 0.001
_refine_ls_shift/su_mean 0.000
_refine_ls_structure_factor_coef Fsqd
_refine_ls_weighting_details 'w=1/[\s^2^(Fo^2^)+(0.0465P)^2^+5.1769P] where P=(Fo^2^+2Fc^2^)/3'
_refine_ls_weighting_scheme calc
_refine_ls_wR_factor_gt 0.1003
_refine_ls_wR_factor_ref 0.1108
_reflns_Friedel_coverage 0.000
_reflns_number_gt 3900
_reflns_number_total 4850
_reflns_threshold_expression 'I > 2\s(I)'
_cod_data_source_file d0sc02703k2.cif
_cod_data_source_block indrerk_5_bdpmeoh_16oct17_0ma_a
_cod_depositor_comments
;Adding full bibliography for 1558253--1558256.cif.

 Adding full bibliography for 1558253--1558256.cif.
;
_cod_database_code 1558253
_shelx_shelxl_version_number 2018/3
_shelx_space_group_comment
;
The symmetry employed for this shelxl refinement is uniquely defined
by the following loop, which should always be used as a source of
symmetry information in preference to the above space-group names.
They are only intended as comments.
;
_shelx_estimated_absorpt_t_max 0.987
_shelx_estimated_absorpt_t_min 0.977
_olex2_refinement_description
;
1. Fixed Uiso
 At 1.2 times of:
  All C(H) groups, All C(H,H) groups
 At 1.5 times of:
  All C(H,H,H) groups
2.a Secondary CH2 refined with riding coordinates:
 C23(H23A,H23B)
2.b Aromatic/amide H refined with riding coordinates:
 C2(H2), C8(H8), C15(H15), C16(H16), C18(H18), C19(H19), C20(H20), C22(H22),
 C24(H24), C25(H25), C26(H26)
2.c Idealised Me refined as rotating group:
 C10(H10A,H10B,H10C), C11(H11A,H11B,H11C), C12(H12A,H12B,H12C), C13(H13A,H13B,
 H13C)
;
_olex2_submission_special_instructions 'No special instructions were received'

loop_
_space_group_symop_operation_xyz
'x, y, z'
'-x, y, -z+1/2'
'x+1/2, y+1/2, z'
'-x+1/2, y+1/2, -z+1/2'
'-x, -y, -z'
'x, -y, z-1/2'
'-x+1/2, -y+1/2, -z'
'x+1/2, -y+1/2, z-1/2'

loop_
_atom_site_label
_atom_site_type_symbol
_atom_site_fract_x
_atom_site_fract_y
_atom_site_fract_z
_atom_site_U_iso_or_equiv
_atom_site_adp_type
_atom_site_occupancy
_atom_site_site_symmetry_order
_atom_site_calc_flag
_atom_site_refinement_flags_posn
_atom_site_refinement_flags_adp
_atom_site_refinement_flags_occupancy
_atom_site_disorder_assembly
_atom_site_disorder_group
B1 B 0.86269(6) 0.67533(16) 0.37515(11) 0.0199(3) Uani 1 1 d . . . . .
C1 C 0.88893(5) 0.75410(17) 0.22885(10) 0.0281(4) Uani 1 1 d . . . . .
F1 F 0.88041(3) 0.77775(9) 0.42247(6) 0.0270(2) Uani 1 1 d . . . . .
N1 N 0.85537(4) 0.71681(13) 0.28276(8) 0.0209(3) Uani 1 1 d . . . . .
C2 C 0.86942(6) 0.77317(17) 0.14908(10) 0.0296(4) Uani 1 1 d . . . . .
H2 H 0.885822 0.799185 0.099973 0.036 Uiso 1 1 calc R . . . .
F2 F 0.89424(3) 0.57326(9) 0.37955(6) 0.0297(2) Uani 1 1 d . . . . .
N2 N 0.81481(4) 0.63358(12) 0.40890(8) 0.0202(3) Uani 1 1 d . . . . .
C3 C 0.82244(5) 0.74816(15) 0.15297(9) 0.0221(3) Uani 1 1 d . . . . .
N3 N 0.53980(4) 0.73493(13) 0.01213(8) 0.0226(3) Uani 1 1 d . . . . .
C4 C 0.81318(5) 0.71337(14) 0.23824(9) 0.0186(3) Uani 1 1 d . . . . .
N4 N 0.54463(4) 0.60644(13) -0.00236(8) 0.0254(3) Uani 1 1 d . . . . .
C5 C 0.77208(5) 0.67952(13) 0.27970(9) 0.0181(3) Uani 1 1 d . . . . .
N5 N 0.46758(4) 0.80664(14) 0.06673(9) 0.0288(3) Uani 1 1 d . . . . .
C6 C 0.77264(5) 0.64277(14) 0.36457(9) 0.0195(3) Uani 1 1 d . . . . .
N6 N 0.46571(5) 0.92012(16) 0.10906(10) 0.0401(4) Uani 1 1 d . . . . .
C7 C 0.73629(5) 0.60749(15) 0.42090(10) 0.0232(3) Uani 1 1 d . . . . .
C8 C 0.75762(6) 0.57677(16) 0.49647(10) 0.0273(4) Uani 1 1 d . . . . .
H8 H 0.742210 0.549536 0.546343 0.033 Uiso 1 1 calc R . . . .
C9 C 0.80559(6) 0.59218(15) 0.48785(10) 0.0250(3) Uani 1 1 d . . . . .
C10 C 0.93855(6) 0.7719(2) 0.25460(13) 0.0453(5) Uani 1 1 d . . . . .
H10A H 0.940646 0.839413 0.297856 0.068 Uiso 1 1 calc GR . . . .
H10B H 0.956864 0.797297 0.205253 0.068 Uiso 1 1 calc GR . . . .
H10C H 0.950697 0.690705 0.277558 0.068 Uiso 1 1 calc GR . . . .
C11 C 0.79001(6) 0.75566(17) 0.07903(10) 0.0276(4) Uani 1 1 d . . . . .
H11A H 0.770982 0.677286 0.076664 0.041 Uiso 1 1 calc GR . . . .
H11B H 0.807987 0.763434 0.026831 0.041 Uiso 1 1 calc GR . . . .
H11C H 0.769800 0.831189 0.085106 0.041 Uiso 1 1 calc GR . . . .
C12 C 0.68500(5) 0.60363(17) 0.40520(11) 0.0303(4) Uani 1 1 d . . . . .
H12A H 0.675627 0.680190 0.372963 0.045 Uiso 1 1 calc GR . . . .
H12B H 0.668647 0.602409 0.459382 0.045 Uiso 1 1 calc GR . . . .
H12C H 0.677131 0.525768 0.372986 0.045 Uiso 1 1 calc GR . . . .
C13 C 0.84280(6) 0.56514(17) 0.55118(10) 0.0328(4) Uani 1 1 d . . . . .
H13A H 0.858135 0.483496 0.537165 0.049 Uiso 1 1 calc GR . . . .
H13B H 0.829087 0.558928 0.607607 0.049 Uiso 1 1 calc GR . . . .
H13C H 0.865671 0.635216 0.550442 0.049 Uiso 1 1 calc GR . . . .
C14 C 0.72756(5) 0.68072(14) 0.23134(9) 0.0184(3) Uani 1 1 d . . . . .
C15 C 0.70553(5) 0.79571(15) 0.21008(10) 0.0247(3) Uani 1 1 d . . . . .
H15 H 0.718436 0.875233 0.228730 0.030 Uiso 1 1 calc R . . . .
C16 C 0.66513(5) 0.79640(15) 0.16220(10) 0.0237(3) Uani 1 1 d . . . . .
H16 H 0.650681 0.876265 0.148629 0.028 Uiso 1 1 calc R . . . .
C17 C 0.64536(5) 0.68148(14) 0.13363(9) 0.0178(3) Uani 1 1 d . . . . .
C18 C 0.66702(5) 0.56614(14) 0.15639(10) 0.0227(3) Uani 1 1 d . . . . .
H18 H 0.653935 0.486402 0.138584 0.027 Uiso 1 1 calc R . . . .
C19 C 0.70723(5) 0.56609(15) 0.20444(10) 0.0233(3) Uani 1 1 d . . . . .
H19 H 0.721245 0.486208 0.219378 0.028 Uiso 1 1 calc R . . . .
C20 C 0.58293(5) 0.57463(15) 0.03936(10) 0.0239(3) Uani 1 1 d . . . . .
H20 H 0.595464 0.489816 0.040587 0.029 Uiso 1 1 calc R . . . .
C21 C 0.60306(5) 0.68061(14) 0.08178(9) 0.0190(3) Uani 1 1 d . . . . .
C22 C 0.57370(5) 0.78216(15) 0.06268(9) 0.0210(3) Uani 1 1 d . . . . .
H22 H 0.576781 0.868806 0.081553 0.025 Uiso 1 1 calc R . . . .
C23 C 0.49573(5) 0.79628(17) -0.00805(10) 0.0270(4) Uani 1 1 d . . . . .
H23A H 0.501408 0.883370 -0.031588 0.032 Uiso 1 1 calc R . . . .
H23B H 0.479060 0.744791 -0.051348 0.032 Uiso 1 1 calc R . . . .
C24 C 0.44374(7) 0.8905(2) 0.17988(13) 0.0494(5) Uani 1 1 d . . . . .
H24 H 0.436602 0.951214 0.222891 0.059 Uiso 1 1 calc R . . . .
C25 C 0.43239(7) 0.7606(2) 0.18391(13) 0.0499(6) Uani 1 1 d . . . . .
H25 H 0.416679 0.717222 0.228274 0.060 Uiso 1 1 calc R . . . .
C26 C 0.44853(6) 0.7086(2) 0.11077(12) 0.0393(4) Uani 1 1 d . . . . .
H26 H 0.446754 0.620694 0.094018 0.047 Uiso 1 1 calc R . . . .

loop_
_atom_site_aniso_label
_atom_site_aniso_U_11
_atom_site_aniso_U_22
_atom_site_aniso_U_33
_atom_site_aniso_U_23
_atom_site_aniso_U_13
_atom_site_aniso_U_12
B1 0.0185(8) 0.0181(8) 0.0229(8) 0.0006(6) -0.0050(6) -0.0006(6)
C1 0.0185(8) 0.0383(10) 0.0277(8) 0.0030(7) 0.0012(6) -0.0018(7)
F1 0.0315(5) 0.0240(5) 0.0254(5) -0.0011(4) -0.0062(4) -0.0084(4)
N1 0.0147(6) 0.0267(7) 0.0212(6) 0.0008(5) -0.0017(5) -0.0012(5)
C2 0.0233(8) 0.0429(10) 0.0227(8) 0.0044(7) 0.0034(6) -0.0009(7)
F2 0.0236(5) 0.0245(5) 0.0408(6) 0.0049(4) -0.0052(4) 0.0045(4)
N2 0.0219(6) 0.0187(6) 0.0200(6) 0.0020(5) -0.0032(5) -0.0020(5)
C3 0.0220(7) 0.0230(8) 0.0214(7) 0.0003(6) -0.0007(6) 0.0010(6)
N3 0.0175(6) 0.0265(7) 0.0238(6) -0.0001(5) -0.0033(5) 0.0000(5)
C4 0.0174(7) 0.0188(7) 0.0194(7) -0.0007(6) -0.0038(5) 0.0005(5)
N4 0.0223(7) 0.0255(7) 0.0283(7) -0.0002(6) -0.0039(5) -0.0041(5)
C5 0.0180(7) 0.0131(7) 0.0232(7) -0.0028(6) -0.0021(6) 0.0008(5)
N5 0.0178(6) 0.0409(8) 0.0276(7) -0.0033(6) -0.0025(5) 0.0012(6)
C6 0.0179(7) 0.0174(7) 0.0233(7) -0.0005(6) -0.0012(6) -0.0010(5)
N6 0.0352(9) 0.0440(10) 0.0410(9) -0.0093(7) 0.0004(7) 0.0061(7)
C7 0.0243(8) 0.0182(7) 0.0271(8) -0.0011(6) 0.0024(6) -0.0018(6)
C8 0.0326(9) 0.0259(8) 0.0236(8) 0.0031(6) 0.0040(7) -0.0035(7)
C9 0.0329(9) 0.0197(7) 0.0225(8) 0.0021(6) -0.0016(6) -0.0034(6)
C10 0.0196(8) 0.0766(15) 0.0397(10) 0.0104(10) -0.0015(7) -0.0082(9)
C11 0.0267(8) 0.0353(9) 0.0207(8) 0.0032(7) -0.0043(6) -0.0008(7)
C12 0.0232(8) 0.0340(9) 0.0337(9) 0.0016(7) 0.0064(7) -0.0022(7)
C13 0.0383(10) 0.0346(10) 0.0253(8) 0.0073(7) -0.0074(7) -0.0034(8)
C14 0.0155(7) 0.0201(7) 0.0198(7) -0.0007(6) -0.0001(5) -0.0001(5)
C15 0.0216(8) 0.0162(7) 0.0363(9) -0.0013(6) -0.0071(7) -0.0026(6)
C16 0.0201(7) 0.0168(7) 0.0341(9) 0.0016(6) -0.0048(6) 0.0016(6)
C17 0.0143(7) 0.0205(7) 0.0185(7) 0.0001(6) 0.0020(5) -0.0006(5)
C18 0.0220(7) 0.0170(7) 0.0291(8) -0.0026(6) -0.0036(6) -0.0014(6)
C19 0.0229(8) 0.0172(7) 0.0297(8) -0.0004(6) -0.0042(6) 0.0033(6)
C20 0.0214(7) 0.0216(8) 0.0288(8) 0.0002(6) -0.0030(6) -0.0019(6)
C21 0.0166(7) 0.0224(8) 0.0179(7) 0.0010(6) 0.0014(5) -0.0015(6)
C22 0.0176(7) 0.0228(8) 0.0227(7) -0.0014(6) -0.0025(6) -0.0011(6)
C23 0.0177(7) 0.0393(9) 0.0241(8) 0.0024(7) -0.0041(6) 0.0036(7)
C24 0.0400(11) 0.0698(15) 0.0384(11) -0.0151(10) 0.0045(9) 0.0062(10)
C25 0.0386(11) 0.0777(17) 0.0336(10) 0.0014(10) 0.0096(8) -0.0070(10)
C26 0.0302(9) 0.0514(12) 0.0364(10) -0.0004(9) 0.0021(8) -0.0082(8)

loop_
_atom_type_symbol
_atom_type_description
_atom_type_scat_dispersion_real
_atom_type_scat_dispersion_imag
_atom_type_scat_source
C C 0.0033 0.0016 'International Tables Vol C Tables 4.2.6.8 and 6.1.1.4'
H H 0.0000 0.0000 'International Tables Vol C Tables 4.2.6.8 and 6.1.1.4'
B B 0.0013 0.0007 'International Tables Vol C Tables 4.2.6.8 and 6.1.1.4'
F F 0.0171 0.0103 'International Tables Vol C Tables 4.2.6.8 and 6.1.1.4'
N N 0.0061 0.0033 'International Tables Vol C Tables 4.2.6.8 and 6.1.1.4'

loop_
_geom_angle_atom_site_label_1
_geom_angle_atom_site_label_2
_geom_angle_atom_site_label_3
_geom_angle
_geom_angle_site_symmetry_1
_geom_angle_site_symmetry_3
_geom_angle_publ_flag
F1 B1 N1 110.22(12) . . ?
F1 B1 F2 108.31(12) . . ?
F1 B1 N2 110.66(13) . . ?
N1 B1 N2 106.82(12) . . ?
F2 B1 N1 110.19(13) . . ?
F2 B1 N2 110.65(12) . . ?
N1 C1 C2 109.10(13) . . ?
N1 C1 C10 123.36(15) . . ?
C2 C1 C10 127.54(15) . . ?
C1 N1 B1 125.91(12) . . ?
C1 N1 C4 108.13(12) . . ?
C4 N1 B1 125.80(12) . . ?
C3 C2 C1 108.88(14) . . ?
C6 N2 B1 125.50(12) . . ?
C9 N2 B1 126.19(13) . . ?
C9 N2 C6 108.11(13) . . ?
C2 C3 C4 106.18(13) . . ?
C2 C3 C11 124.33(14) . . ?
C4 C3 C11 129.48(14) . . ?
N4 N3 C23 118.80(13) . . ?
C22 N3 N4 112.40(12) . . ?
C22 N3 C23 126.80(14) . . ?
N1 C4 C3 107.69(12) . . ?
C5 C4 N1 120.20(13) . . ?
C5 C4 C3 132.11(13) . . ?
C20 N4 N3 104.21(12) . . ?
C4 C5 C14 118.96(13) . . ?
C6 C5 C4 120.91(13) . . ?
C6 C5 C14 120.12(13) . . ?
N6 N5 C23 119.63(14) . . ?
C26 N5 N6 112.38(15) . . ?
C26 N5 C23 126.82(16) . . ?
N2 C6 C7 107.83(13) . . ?
C5 C6 N2 120.35(13) . . ?
C5 C6 C7 131.82(14) . . ?
C24 N6 N5 103.72(17) . . ?
C6 C7 C12 129.04(14) . . ?
C8 C7 C6 106.05(14) . . ?
C8 C7 C12 124.91(15) . . ?
C7 C8 C9 108.95(14) . . ?
N2 C9 C8 109.04(14) . . ?
N2 C9 C13 122.59(15) . . ?
C8 C9 C13 128.34(15) . . ?
C15 C14 C5 121.44(13) . . ?
C19 C14 C5 120.67(13) . . ?
C19 C14 C15 117.88(13) . . ?
C16 C15 C14 121.17(14) . . ?
C15 C16 C17 120.87(14) . . ?
C16 C17 C18 117.86(13) . . ?
C16 C17 C21 121.57(13) . . ?
C18 C17 C21 120.58(13) . . ?
C19 C18 C17 120.97(14) . . ?
C18 C19 C14 121.23(14) . . ?
N4 C20 C21 112.49(14) . . ?
C20 C21 C17 127.57(14) . . ?
C22 C21 C17 128.57(13) . . ?
C22 C21 C20 103.86(13) . . ?
N3 C22 C21 107.02(13) . . ?
N5 C23 N3 110.26(13) . . ?
N6 C24 C25 112.18(19) . . ?
C26 C25 C24 105.29(18) . . ?
N5 C26 C25 106.41(19) . . ?

loop_
_geom_bond_atom_site_label_1
_geom_bond_atom_site_label_2
_geom_bond_distance
_geom_bond_site_symmetry_2
_geom_bond_publ_flag
B1 F1 1.3935(19) . ?
B1 N1 1.537(2) . ?
B1 F2 1.3952(19) . ?
B1 N2 1.542(2) . ?
C1 N1 1.348(2) . ?
C1 C2 1.392(2) . ?
C1 C10 1.495(2) . ?
N1 C4 1.4008(18) . ?
C2 C3 1.379(2) . ?
N2 C6 1.4016(18) . ?
N2 C9 1.348(2) . ?
C3 C4 1.423(2) . ?
C3 C11 1.494(2) . ?
N3 N4 1.3580(19) . ?
N3 C22 1.3498(19) . ?
N3 C23 1.4528(19) . ?
C4 C5 1.400(2) . ?
N4 C20 1.323(2) . ?
C5 C6 1.395(2) . ?
C5 C14 1.4889(19) . ?
N5 N6 1.354(2) . ?
N5 C23 1.441(2) . ?
N5 C26 1.349(2) . ?
C6 C7 1.425(2) . ?
N6 C24 1.325(3) . ?
C7 C8 1.378(2) . ?
C7 C12 1.496(2) . ?
C8 C9 1.397(2) . ?
C9 C13 1.489(2) . ?
C14 C15 1.390(2) . ?
C14 C19 1.390(2) . ?
C15 C16 1.384(2) . ?
C16 C17 1.394(2) . ?
C17 C18 1.394(2) . ?
C17 C21 1.464(2) . ?
C18 C19 1.381(2) . ?
C20 C21 1.410(2) . ?
C21 C22 1.382(2) . ?
C24 C25 1.386(3) . ?
C25 C26 1.360(3) . ?
